data_7202811
loop_
_publ_author_name
'Ye, Jun-Wei'
'Wang, Jia'
'Zhang, Jing-Ying'
'Zhang, Ping'
'Wang, Yue'

_publ_section_title
;
 Construction of 2-D lanthanide coordination frameworks: syntheses,
 structures and luminescent property
;
_journal_issue 6
_journal_name_full CrystEngComm
_journal_page_first 515
_journal_paper_doi 10.1039/b702106b
_journal_volume 9
_journal_year 2007
_chemical_formula_sum 'C21 H11 N3 O12 Tb'
_chemical_formula_weight 656.25
_chemical_name_systematic
;
?
;
_space_group_IT_number 2
_symmetry_cell_setting triclinic
_symmetry_space_group_name_Hall '-P 1'
_symmetry_space_group_name_H-M 'P -1'
_atom_sites_solution_hydrogens geom
_atom_sites_solution_primary direct
_atom_sites_solution_secondary difmap
_audit_creation_method SHELXL-97
_cell_angle_alpha 85.10(3)
_cell_angle_beta 78.24(3)
_cell_angle_gamma 74.21(3)
_cell_formula_units_Z 2
_cell_length_a 8.6598(17)
_cell_length_b 9.3878(19)
_cell_length_c 13.796(3)
_cell_measurement_reflns_used 9931
_cell_measurement_temperature 293(2)
_cell_measurement_theta_max 27.51
_cell_measurement_theta_min 3.00
_cell_volume 1056.1(4)
_computing_cell_refinement RAPID-AUTO
_computing_data_collection 'RAPID-AUTO (Rigaku, 1998)'
_computing_data_reduction RAPID-AUTO
_computing_molecular_graphics 'DIAMOND (Brandenburg, 1999) and SHELXP97'
_computing_publication_material SHELXL97
_computing_structure_refinement 'SHELXL97 (Sheldrick, 1997)'
_computing_structure_solution 'SHELXS97 (Sheldrick, 1997)'
_diffrn_ambient_temperature 293(2)
_diffrn_detector_area_resol_mean 10.0
_diffrn_measured_fraction_theta_full 0.964
_diffrn_measured_fraction_theta_max 0.964
_diffrn_measurement_device_type 'Rigaku RAXIS-RAPID'
_diffrn_measurement_method 'Omega scan'
_diffrn_radiation_monochromator graphite
_diffrn_radiation_source 'fine-focus sealed tube'
_diffrn_radiation_type MoK\a
_diffrn_radiation_wavelength 0.71073
_diffrn_reflns_av_R_equivalents 0.0207
_diffrn_reflns_av_sigmaI/netI 0.0280
_diffrn_reflns_limit_h_max 11
_diffrn_reflns_limit_h_min -10
_diffrn_reflns_limit_k_max 12
_diffrn_reflns_limit_k_min -12
_diffrn_reflns_limit_l_max 17
_diffrn_reflns_limit_l_min -17
_diffrn_reflns_number 10142
_diffrn_reflns_theta_full 27.48
_diffrn_reflns_theta_max 27.48
_diffrn_reflns_theta_min 3.00
_diffrn_standards_decay_% 0
_diffrn_standards_interval_count 0
_diffrn_standards_interval_time .
_diffrn_standards_number 0
_exptl_absorpt_coefficient_mu 3.427
_exptl_absorpt_correction_T_max 0.5316
_exptl_absorpt_correction_T_min 0.4764
_exptl_absorpt_correction_type empirical
_exptl_absorpt_process_details
;
Higashi, T. (1995) Progrom for Absorption Correcttion.
Rigaku Corporation, Tokyo, Japan.
;
_exptl_crystal_colour colorless
_exptl_crystal_density_diffrn 2.064
_exptl_crystal_density_meas ?
_exptl_crystal_density_method .
_exptl_crystal_description block
_exptl_crystal_F_000 638
_exptl_crystal_size_max 0.25
_exptl_crystal_size_mid 0.24
_exptl_crystal_size_min 0.21
_refine_diff_density_max 1.517
_refine_diff_density_min -1.079
_refine_diff_density_rms 0.165
_refine_ls_extinction_coef 0
_refine_ls_extinction_method none
_refine_ls_goodness_of_fit_ref 1.078
_refine_ls_hydrogen_treatment constr
_refine_ls_matrix_type full
_refine_ls_number_parameters 334
_refine_ls_number_reflns 4667
_refine_ls_number_restraints 0
_refine_ls_restrained_S_all 1.078
_refine_ls_R_factor_all 0.0318
_refine_ls_R_factor_gt 0.0293
_refine_ls_shift/su_max 0.005
_refine_ls_shift/su_mean 0.001
_refine_ls_structure_factor_coef Fsqd
_refine_ls_weighting_details 'calc w=1/[\s^2^(Fo^2^)+(0.0673P)^2^+4.2498P] where P=(Fo^2^+2Fc^2^)/3'
_refine_ls_weighting_scheme calc
_refine_ls_wR_factor_gt 0.1037
_refine_ls_wR_factor_ref 0.1074
_reflns_number_gt 4402
_reflns_number_total 4667
_reflns_threshold_expression >2sigma(I)
_cod_data_source_file b702106b.txt
_cod_data_source_block 8
_cod_depositor_comments
;
The following automatic conversions were performed:
'_symmetry_cell_setting' value 'Triclinic' changed to 'triclinic'
according to '/home/saulius/struct/CIF-dictionaries/cif_core.dic'
dictionary named 'cif_core.dic' version 2.4.1 from
2010-06-29.

'_refine_ls_hydrogen_treatment' value 'CONSTR' changed to
'constr' according to '/home/saulius/struct/CIF-dictionaries/cif_core.dic'
dictionary named 'cif_core.dic' version 2.4.1 from 2010-06-29.

Automatic conversion script
Id: cif_fix_enum 1527 2010-12-29 10:47:43Z saulius 
;
_cod_original_cell_volume 1056.0(4)
_cod_original_sg_symbol_H-M 'P-1 '
_cod_database_code 7202811

loop_
_symmetry_equiv_pos_as_xyz
'x, y, z'
'-x, -y, -z'

loop_
_atom_site_label
_atom_site_type_symbol
_atom_site_fract_x
_atom_site_fract_y
_atom_site_fract_z
_atom_site_U_iso_or_equiv
_atom_site_adp_type
_atom_site_occupancy
_atom_site_symmetry_multiplicity
_atom_site_calc_flag
_atom_site_refinement_flags
_atom_site_disorder_assembly
_atom_site_disorder_group
Tb1 Tb 0.66799(2) 0.55396(2) 0.583522(16) 0.01979(10) Uani 1 1 d . . .
O1 O 0.4304(5) 0.7095(4) 0.6836(3) 0.0316(8) Uani 1 1 d . . .
O2 O 0.4990(5) 0.7881(4) 0.5307(3) 0.0325(9) Uani 1 1 d . . .
O3 O 0.1474(5) 1.3089(4) 0.4634(3) 0.0301(8) Uani 1 1 d . . .
O4 O -0.1154(5) 1.3597(4) 0.5298(3) 0.0332(9) Uani 1 1 d . . .
O5 O -0.3287(6) 0.9556(7) 0.7044(5) 0.0667(17) Uani 1 1 d . . .
O6 O -0.1751(8) 0.8023(8) 0.7906(6) 0.082(2) Uani 1 1 d . . .
O7 O 0.5419(5) 0.3688(4) 0.6686(3) 0.0316(8) Uani 1 1 d . . .
O8 O 0.3613(5) 0.4811(4) 0.5761(3) 0.0307(8) Uani 1 1 d . . .
O9 O -0.2301(5) 0.5043(5) 0.7267(3) 0.0329(9) Uani 1 1 d . . .
O10 O -0.2716(5) 0.3635(6) 0.8623(3) 0.0467(12) Uani 1 1 d . . .
O11 O 0.1682(9) -0.0707(7) 0.9148(6) 0.079(2) Uani 1 1 d . . .
O12 O 0.4009(8) -0.0294(9) 0.9032(6) 0.093(3) Uani 1 1 d . . .
N1 N -0.1966(7) 0.9002(7) 0.7288(5) 0.0494(15) Uani 1 1 d . . .
N2 N 0.2647(8) 0.0019(7) 0.8852(5) 0.0507(16) Uani 1 1 d . . .
N3 N 0.4189(6) 0.4439(6) 0.9134(4) 0.0357(11) Uani 1 1 d . . .
H3A H 0.5220 0.4294 0.8910 0.043 Uiso 1 1 calc R . .
C1 C 0.2319(6) 0.8996(5) 0.6176(4) 0.0224(9) Uani 1 1 d . . .
C2 C 0.2092(6) 1.0342(5) 0.5644(4) 0.0195(9) Uani 1 1 d . . .
H2A H 0.2983 1.0616 0.5256 0.023 Uiso 1 1 calc R . .
C3 C 0.0525(6) 1.1276(5) 0.5697(3) 0.0186(9) Uani 1 1 d . . .
C4 C -0.0823(6) 1.0851(6) 0.6237(4) 0.0249(10) Uani 1 1 d . . .
H4A H -0.1875 1.1458 0.6259 0.030 Uiso 1 1 calc R . .
C5 C -0.0545(7) 0.9484(6) 0.6744(4) 0.0293(11) Uani 1 1 d . . .
C6 C 0.0994(7) 0.8580(6) 0.6750(4) 0.0282(11) Uani 1 1 d . . .
H6A H 0.1144 0.7706 0.7132 0.034 Uiso 1 1 calc R . .
C7 C 0.3977(6) 0.7942(5) 0.6105(4) 0.0220(9) Uani 1 1 d . . .
C8 C 0.0263(6) 1.2769(5) 0.5168(4) 0.0204(9) Uani 1 1 d . . .
C9 C 0.2786(6) 0.3247(5) 0.7098(3) 0.0196(9) Uani 1 1 d . . .
C10 C 0.1116(6) 0.3910(5) 0.7141(4) 0.0208(9) Uani 1 1 d . . .
H10A H 0.0775 0.4746 0.6747 0.025 Uiso 1 1 calc R . .
C11 C -0.0021(6) 0.3312(6) 0.7773(4) 0.0229(9) Uani 1 1 d . . .
C12 C 0.0475(7) 0.2012(6) 0.8328(4) 0.0278(11) Uani 1 1 d . . .
H12A H -0.0285 0.1588 0.8739 0.033 Uiso 1 1 calc R . .
C13 C 0.2115(7) 0.1382(6) 0.8248(4) 0.0302(11) Uani 1 1 d . . .
C14 C 0.3304(6) 0.1967(6) 0.7664(4) 0.0261(10) Uani 1 1 d . . .
H14A H 0.4408 0.1524 0.7649 0.031 Uiso 1 1 calc R . .
C15 C 0.4045(6) 0.3927(6) 0.6466(4) 0.0235(10) Uani 1 1 d . . .
C16 C -0.1824(6) 0.4050(6) 0.7888(4) 0.0266(10) Uani 1 1 d . . .
C17 C 0.3168(8) 0.5667(8) 0.8869(5) 0.0409(15) Uani 1 1 d . . .
H17A H 0.3576 0.6368 0.8454 0.049 Uiso 1 1 calc R . .
C18 C 0.1507(7) 0.5921(7) 0.9200(5) 0.0366(13) Uani 1 1 d . . .
H18A H 0.0798 0.6785 0.9007 0.044 Uiso 1 1 calc R . .
C19 C 0.0901(6) 0.4887(6) 0.9821(4) 0.0252(10) Uani 1 1 d . . .
C20 C 0.2009(7) 0.3617(8) 1.0084(5) 0.0421(15) Uani 1 1 d . . .
H20A H 0.1640 0.2891 1.0493 0.051 Uiso 1 1 calc R . .
C21 C 0.3655(8) 0.3430(9) 0.9739(6) 0.0463(16) Uani 1 1 d . . .
H21A H 0.4398 0.2589 0.9931 0.056 Uiso 1 1 calc R . .

loop_
_atom_site_aniso_label
_atom_site_aniso_U_11
_atom_site_aniso_U_22
_atom_site_aniso_U_33
_atom_site_aniso_U_23
_atom_site_aniso_U_13
_atom_site_aniso_U_12
Tb1 0.01125(13) 0.01556(14) 0.02682(14) 0.00805(8) -0.00043(8) 0.00110(9)
O1 0.028(2) 0.0234(19) 0.034(2) 0.0067(15) -0.0065(16) 0.0067(16)
O2 0.0196(18) 0.0225(19) 0.042(2) 0.0122(15) 0.0024(16) 0.0069(16)
O3 0.0177(18) 0.0188(18) 0.048(2) 0.0090(15) -0.0002(16) -0.0028(15)
O4 0.0205(19) 0.0201(18) 0.050(2) 0.0062(16) 0.0004(16) 0.0020(16)
O5 0.023(2) 0.059(3) 0.108(5) 0.020(3) 0.000(3) -0.011(2)
O6 0.057(4) 0.088(5) 0.090(5) 0.061(4) -0.002(3) -0.027(4)
O7 0.0174(18) 0.028(2) 0.047(2) 0.0074(16) -0.0011(16) -0.0088(16)
O8 0.031(2) 0.0239(18) 0.0285(18) 0.0075(14) 0.0034(15) -0.0020(16)
O9 0.0222(19) 0.038(2) 0.037(2) 0.0081(17) -0.0109(16) -0.0041(17)
O10 0.0155(19) 0.074(3) 0.041(2) 0.020(2) 0.0009(16) -0.006(2)
O11 0.067(4) 0.052(3) 0.112(6) 0.048(4) -0.008(4) -0.025(3)
O12 0.044(3) 0.092(5) 0.116(6) 0.074(5) -0.016(4) 0.003(3)
N1 0.031(3) 0.040(3) 0.064(4) 0.016(3) 0.012(3) -0.008(3)
N2 0.039(3) 0.040(3) 0.057(4) 0.028(3) 0.003(3) -0.003(3)
N3 0.016(2) 0.055(3) 0.033(2) -0.001(2) 0.0021(18) -0.010(2)
C1 0.016(2) 0.017(2) 0.030(2) 0.0015(17) -0.0037(18) 0.0017(19)
C2 0.013(2) 0.015(2) 0.027(2) 0.0032(17) -0.0010(17) -0.0023(17)
C3 0.015(2) 0.012(2) 0.027(2) 0.0013(16) -0.0034(17) -0.0004(17)
C4 0.015(2) 0.019(2) 0.033(3) 0.0015(18) 0.0025(18) 0.0034(19)
C5 0.020(3) 0.022(2) 0.037(3) 0.009(2) 0.002(2) 0.000(2)
C6 0.024(3) 0.020(2) 0.035(3) 0.0097(19) -0.001(2) -0.003(2)
C7 0.011(2) 0.010(2) 0.039(3) 0.0035(17) -0.0042(18) 0.0051(18)
C8 0.017(2) 0.014(2) 0.028(2) 0.0029(16) -0.0025(18) -0.0025(18)
C9 0.014(2) 0.020(2) 0.026(2) 0.0018(17) -0.0023(17) -0.0080(18)
C10 0.016(2) 0.020(2) 0.025(2) 0.0024(17) -0.0024(17) -0.0044(19)
C11 0.016(2) 0.028(3) 0.023(2) 0.0011(18) -0.0024(17) -0.004(2)
C12 0.022(2) 0.030(3) 0.032(3) 0.008(2) -0.0018(19) -0.013(2)
C13 0.024(3) 0.024(3) 0.036(3) 0.012(2) -0.003(2) -0.001(2)
C14 0.015(2) 0.025(3) 0.035(3) 0.005(2) -0.0022(19) -0.002(2)
C15 0.021(2) 0.021(2) 0.026(2) 0.0022(18) 0.0015(18) -0.007(2)
C16 0.017(2) 0.036(3) 0.026(2) 0.001(2) -0.0041(18) -0.006(2)
C17 0.027(3) 0.058(4) 0.040(3) 0.011(3) 0.001(2) -0.023(3)
C18 0.025(3) 0.039(3) 0.040(3) 0.010(2) 0.001(2) -0.008(3)
C19 0.017(3) 0.033(3) 0.025(2) 0.0010(19) -0.0002(18) -0.010(2)
C20 0.022(3) 0.046(4) 0.052(4) 0.018(3) -0.001(2) -0.008(3)
C21 0.024(3) 0.052(4) 0.057(4) 0.010(3) -0.004(3) -0.007(3)

loop_
_atom_type_symbol
_atom_type_description
_atom_type_scat_dispersion_real
_atom_type_scat_dispersion_imag
_atom_type_scat_source
C C 0.0033 0.0016 'International Tables Vol C Tables 4.2.6.8 and 6.1.1.4'
H H 0.0000 0.0000 'International Tables Vol C Tables 4.2.6.8 and 6.1.1.4'
N N 0.0061 0.0033 'International Tables Vol C Tables 4.2.6.8 and 6.1.1.4'
O O 0.0106 0.0060 'International Tables Vol C Tables 4.2.6.8 and 6.1.1.4'
Tb Tb -0.1723 4.1537 'International Tables Vol C Tables 4.2.6.8 and 6.1.1.4'

loop_
_geom_angle_atom_site_label_1
_geom_angle_atom_site_label_2
_geom_angle_atom_site_label_3
_geom_angle
_geom_angle_site_symmetry_1
_geom_angle_site_symmetry_3
_geom_angle_publ_flag
O3 Tb1 O4 84.20(14) 2_676 1_645 ?
O3 Tb1 O9 85.49(15) 2_676 1_655 ?
O4 Tb1 O9 82.16(16) 1_645 1_655 ?
O3 Tb1 O8 95.91(15) 2_676 2_666 ?
O4 Tb1 O8 76.12(15) 1_645 2_666 ?
O9 Tb1 O8 157.95(15) 1_655 2_666 ?
O3 Tb1 O7 159.88(15) 2_676 . ?
O4 Tb1 O7 85.30(14) 1_645 . ?
O9 Tb1 O7 76.09(15) 1_655 . ?
O8 Tb1 O7 98.18(15) 2_666 . ?
O3 Tb1 O1 106.87(14) 2_676 . ?
O4 Tb1 O1 162.55(15) 1_645 . ?
O9 Tb1 O1 85.27(14) 1_655 . ?
O8 Tb1 O1 115.04(14) 2_666 . ?
O7 Tb1 O1 79.95(14) . . ?
O3 Tb1 O1 106.87(14) 2_676 1 ?
O4 Tb1 O1 162.55(15) 1_645 1 ?
O9 Tb1 O1 85.27(14) 1_655 1 ?
O8 Tb1 O1 115.04(14) 2_666 1 ?
O7 Tb1 O1 79.95(14) . 1 ?
O1 Tb1 O1 0.00(17) . 1 ?
O3 Tb1 O2 77.92(14) 2_676 . ?
O4 Tb1 O2 143.37(15) 1_645 . ?
O9 Tb1 O2 127.23(16) 1_655 . ?
O8 Tb1 O2 74.27(15) 2_666 . ?
O7 Tb1 O2 119.80(14) . . ?
O1 Tb1 O2 53.84(13) . . ?
O1 Tb1 O2 53.84(13) 1 . ?
O3 Tb1 C7 95.23(14) 2_676 . ?
O4 Tb1 C7 168.79(16) 1_645 . ?
O9 Tb1 C7 108.98(16) 1_655 . ?
O8 Tb1 C7 92.84(15) 2_666 . ?
O7 Tb1 C7 98.35(14) . . ?
O1 Tb1 C7 27.13(14) . . ?
O1 Tb1 C7 27.13(14) 1 . ?
O2 Tb1 C7 27.05(14) . . ?
O3 Tb1 C15 175.91(13) 2_676 . ?
O4 Tb1 C15 99.78(14) 1_645 . ?
O9 Tb1 C15 95.95(15) 1_655 . ?
O8 Tb1 C15 84.21(14) 2_666 . ?
O7 Tb1 C15 23.16(14) . . ?
O1 Tb1 C15 69.50(14) . . ?
O1 Tb1 C15 69.50(14) 1 . ?
O2 Tb1 C15 98.21(14) . . ?
C7 Tb1 C15 80.68(14) . . ?
O1 O1 C7 0(10) 1 . ?
O1 O1 Tb1 0(8) 1 . ?
C7 O1 Tb1 92.0(3) . . ?
C7 O2 Tb1 91.2(3) . . ?
C8 O3 Tb1 154.6(4) . 2_676 ?
C8 O4 Tb1 159.8(4) . 1_465 ?
C15 O7 Tb1 107.5(3) . . ?
C15 O8 Tb1 133.3(3) . 2_666 ?
C16 O9 Tb1 144.9(4) . 1_455 ?
O6 N1 O5 123.5(6) . . ?
O6 N1 C5 118.3(6) . . ?
O5 N1 C5 118.0(6) . . ?
O11 N2 O12 123.6(6) . . ?
O11 N2 C13 117.9(6) . . ?
O12 N2 C13 118.5(6) . . ?
C21 N3 C17 121.3(5) . . ?
C21 N3 H3A 119.3 . . ?
C17 N3 H3A 119.3 . . ?
C6 C1 C2 120.3(5) . . ?
C6 C1 C7 118.6(4) . . ?
C2 C1 C7 121.0(5) . . ?
C1 C2 C3 119.7(4) . . ?
C1 C2 H2A 120.2 . . ?
C3 C2 H2A 120.2 . . ?
C4 C3 C2 120.8(4) . . ?
C4 C3 C8 118.7(4) . . ?
C2 C3 C8 120.5(4) . . ?
C3 C4 C5 117.7(5) . . ?
C3 C4 H4A 121.2 . . ?
C5 C4 H4A 121.2 . . ?
C6 C5 C4 122.7(5) . . ?
C6 C5 N1 119.2(5) . . ?
C4 C5 N1 118.1(5) . . ?
C5 C6 C1 118.7(5) . . ?
C5 C6 H6A 120.6 . . ?
C1 C6 H6A 120.6 . . ?
O2 C7 O1 121.4(4) . 1 ?
O2 C7 O1 121.4(4) . . ?
O1 C7 O1 0.0(4) 1 . ?
O2 C7 C1 119.3(4) . . ?
O1 C7 C1 119.2(5) 1 . ?
O1 C7 C1 119.2(5) . . ?
O2 C7 Tb1 61.8(3) . . ?
O1 C7 Tb1 60.9(3) 1 . ?
O1 C7 Tb1 60.9(3) . . ?
C1 C7 Tb1 166.4(4) . . ?
O3 C8 O4 124.8(5) . . ?
O3 C8 C3 117.8(4) . . ?
O4 C8 C3 117.5(4) . . ?
C14 C9 C10 120.5(4) . . ?
C14 C9 C15 118.9(4) . . ?
C10 C9 C15 120.6(4) . . ?
C11 C10 C9 119.5(4) . . ?
C11 C10 H10A 120.2 . . ?
C9 C10 H10A 120.2 . . ?
C10 C11 C12 120.7(5) . . ?
C10 C11 C16 121.0(5) . . ?
C12 C11 C16 118.3(5) . . ?
C13 C12 C11 117.8(5) . . ?
C13 C12 H12A 121.1 . . ?
C11 C12 H12A 121.1 . . ?
C12 C13 C14 123.9(5) . . ?
C12 C13 N2 118.0(5) . . ?
C14 C13 N2 118.1(5) . . ?
C13 C14 C9 117.5(5) . . ?
C13 C14 H14A 121.3 . . ?
C9 C14 H14A 121.3 . . ?
O7 C15 O8 122.7(5) . . ?
O7 C15 C9 119.5(4) . . ?
O8 C15 C9 117.7(5) . . ?
O7 C15 Tb1 49.3(3) . . ?
O8 C15 Tb1 74.3(3) . . ?
C9 C15 Tb1 161.7(3) . . ?
O10 C16 O9 125.4(5) . . ?
O10 C16 C11 116.0(5) . . ?
O9 C16 C11 118.5(5) . . ?
N3 C17 C18 120.7(6) . . ?
N3 C17 H17A 119.6 . . ?
C18 C17 H17A 119.6 . . ?
C19 C18 C17 119.7(6) . . ?
C19 C18 H18A 120.2 . . ?
C17 C18 H18A 120.2 . . ?
C18 C19 C20 117.8(5) . . ?
C18 C19 C19 121.1(6) . 2_567 ?
C20 C19 C19 121.1(6) . 2_567 ?
C21 C20 C19 120.0(6) . . ?
C21 C20 H20A 120.0 . . ?
C19 C20 H20A 120.0 . . ?
N3 C21 C20 120.4(6) . . ?
N3 C21 H21A 119.8 . . ?
C20 C21 H21A 119.8 . . ?

loop_
_geom_bond_atom_site_label_1
_geom_bond_atom_site_label_2
_geom_bond_distance
_geom_bond_site_symmetry_2
_geom_bond_publ_flag
Tb1 O3 2.278(4) 2_676 ?
Tb1 O4 2.280(4) 1_645 ?
Tb1 O9 2.286(4) 1_655 ?
Tb1 O8 2.328(4) 2_666 ?
Tb1 O7 2.399(4) . ?
Tb1 O1 2.413(4) . ?
Tb1 O1 2.413(4) 1 ?
Tb1 O2 2.432(4) . ?
Tb1 C7 2.760(5) . ?
Tb1 C15 3.017(5) . ?
O1 O1 0.000(13) 1 ?
O1 C7 1.259(6) . ?
O2 C7 1.256(7) . ?
O3 C8 1.246(6) . ?
O3 Tb1 2.278(4) 2_676 ?
O4 C8 1.248(6) . ?
O4 Tb1 2.280(4) 1_465 ?
O5 N1 1.223(9) . ?
O6 N1 1.201(8) . ?
O7 C15 1.245(7) . ?
O8 C15 1.271(6) . ?
O8 Tb1 2.328(4) 2_666 ?
O9 C16 1.254(7) . ?
O9 Tb1 2.286(4) 1_455 ?
O10 C16 1.247(7) . ?
O11 N2 1.206(9) . ?
O12 N2 1.207(9) . ?
N1 C5 1.466(8) . ?
N2 C13 1.483(7) . ?
N3 C21 1.324(9) . ?
N3 C17 1.323(9) . ?
N3 H3A 0.8600 . ?
C1 C6 1.384(7) . ?
C1 C2 1.392(6) . ?
C1 C7 1.495(6) . ?
C2 C3 1.392(6) . ?
C2 H2A 0.9300 . ?
C3 C4 1.387(7) . ?
C3 C8 1.507(6) . ?
C4 C5 1.393(7) . ?
C4 H4A 0.9300 . ?
C5 C6 1.373(8) . ?
C6 H6A 0.9300 . ?
C7 O1 1.259(6) 1 ?
C9 C14 1.394(7) . ?
C9 C10 1.401(7) . ?
C9 C15 1.501(6) . ?
C10 C11 1.383(7) . ?
C10 H10A 0.9300 . ?
C11 C12 1.397(7) . ?
C11 C16 1.507(7) . ?
C12 C13 1.366(8) . ?
C12 H12A 0.9300 . ?
C13 C14 1.380(7) . ?
C14 H14A 0.9300 . ?
C17 C18 1.379(8) . ?
C17 H17A 0.9300 . ?
C18 C19 1.379(8) . ?
C18 H18A 0.9300 . ?
C19 C20 1.385(8) . ?
C19 C19 1.499(10) 2_567 ?
C20 C21 1.375(9) . ?
C20 H20A 0.9300 . ?
C21 H21A 0.9300 . ?

loop_
_geom_hbond_atom_site_label_D
_geom_hbond_atom_site_label_H
_geom_hbond_atom_site_label_A
_geom_hbond_distance_DH
_geom_hbond_distance_HA
_geom_hbond_distance_DA
_geom_hbond_angle_DHA
_geom_hbond_site_symmetry_A
N3 H3A O10 0.86 1.70 2.544(6) 166.8 1_655
C17 H17A O1 0.93 2.29 3.095(7) 144.6 1
C18 H18A O11 0.93 2.70 3.204(9) 114.9 1_565
C21 H21A O12 0.93 2.69 3.597(9) 164.3 2_657
C14 H14A O5 0.93 2.38 3.199(8) 146.6 1_645
C4 H4A O7 0.93 2.68 3.579(6) 162.1 1_465
C2 H2A O2 0.93 2.51 3.385(6) 157.7 2_676
